data_4514825
loop_
_publ_author_name
'Hunt, Andrew P.'
'Batka, Allison E.'
'Hosseinzadeh, Marjan'
'Gregory, Jordan D.'
'Haque, Halima K.'
'Ren, Hang'
'Meyerhoff, Mark E.'
'Lehnert, Nicolai'

_publ_section_title
;
 Nitric Oxide Generation On Demand for Biomedical Applications via
 Electrocatalytic Nitrite Reduction by Copper BMPA- and BEPA-Carboxylate
 Complexes.
;
_journal_issue 9
_journal_name_full 'ACS catalysis'
_journal_page_first 7746
_journal_page_last 7758
_journal_paper_doi 10.1021/acscatal.9b01520
_journal_volume 9
_journal_year 2019
_chemical_absolute_configuration ad
_chemical_formula_moiety 'C17 H20 Cu N3 O2, 2(C H4 O), Cl'
_chemical_formula_sum 'C19 H28 Cl Cu N3 O4'
_chemical_formula_weight 461.43
_space_group_crystal_system orthorhombic
_space_group_IT_number 33
_space_group_name_Hall 'P 2c -2n'
_space_group_name_H-M_alt 'P n a 21'
_symmetry_space_group_name_Hall 'P 2c -2n'
_symmetry_space_group_name_H-M 'P n a 21'
_atom_sites_solution_hydrogens mixed
_audit_creation_method SHELXL-2016/6
_cell_angle_alpha 90
_cell_angle_beta 90
_cell_angle_gamma 90
_cell_formula_units_Z 4
_cell_length_a 23.1742(3)
_cell_length_b 9.91010(10)
_cell_length_c 9.27560(10)
_cell_measurement_reflns_used 18372
_cell_measurement_temperature 85(2)
_cell_measurement_theta_max 68.5010
_cell_measurement_theta_min 3.8150
_cell_volume 2130.22(4)
_computing_cell_refinement 'CrysAlisPro 1.171.38.41 (Rigaku OD, 2015)'
_computing_data_collection 'CrysAlisPro 1.171.38.41 (Rigaku OD, 2015)'
_computing_data_reduction 'CrysAlisPro 1.171.38.41 (Rigaku OD, 2015)'
_computing_molecular_graphics 'Bruker SHELXTL'
_computing_publication_material 'Bruker SHELXTL'
_computing_structure_refinement 'SHELXL-2016/6 (Sheldrick, 2016)'
_computing_structure_solution 'SHELXT (Sheldrick, 2014)'
_diffrn_ambient_temperature 85(2)
_diffrn_measured_fraction_theta_full 1.000
_diffrn_measured_fraction_theta_max 0.994
_diffrn_measurement_device_type 'Rigaku Saturn 944+ CCD'
_diffrn_measurement_method '\w scans'
_diffrn_radiation_type CuK\a
_diffrn_radiation_wavelength 1.54184
_diffrn_reflns_av_R_equivalents 0.0467
_diffrn_reflns_av_unetI/netI 0.0222
_diffrn_reflns_Laue_measured_fraction_full 1.000
_diffrn_reflns_Laue_measured_fraction_max 0.994
_diffrn_reflns_limit_h_max 28
_diffrn_reflns_limit_h_min -28
_diffrn_reflns_limit_k_max 11
_diffrn_reflns_limit_k_min -11
_diffrn_reflns_limit_l_max 11
_diffrn_reflns_limit_l_min -11
_diffrn_reflns_number 30851
_diffrn_reflns_point_group_measured_fraction_full 0.994
_diffrn_reflns_point_group_measured_fraction_max 0.986
_diffrn_reflns_theta_full 67.684
_diffrn_reflns_theta_max 69.354
_diffrn_reflns_theta_min 3.815
_diffrn_source 'micro-focus rotating anode'
_exptl_absorpt_coefficient_mu 2.849
_exptl_absorpt_correction_T_max 1.00000
_exptl_absorpt_correction_T_min 0.68542
_exptl_absorpt_correction_type multi-scan
_exptl_absorpt_process_details
; 
CrysAlisPro 1.171.38.41 (Rigaku Oxford Diffraction, 2015) 
Empirical absorption correction using spherical harmonics, 
 implemented in SCALE3 ABSPACK scaling algorithm. 
;
_exptl_crystal_colour blue
_exptl_crystal_density_diffrn 1.439
_exptl_crystal_description needle
_exptl_crystal_F_000 964
_exptl_crystal_size_max 0.200
_exptl_crystal_size_mid 0.130
_exptl_crystal_size_min 0.110
_refine_diff_density_max 1.151
_refine_diff_density_min -0.469
_refine_diff_density_rms 0.082
_refine_ls_abs_structure_details
; 
 Flack x determined using 1752 quotients [(I+)-(I-)]/[(I+)+(I-)] 
 (Parsons, Flack and Wagner, Acta Cryst. B69 (2013) 249-259). 
;
_refine_ls_abs_structure_Flack 0.018(10)
_refine_ls_extinction_coef 0.0008(2)
_refine_ls_extinction_expression Fc^*^=kFc[1+0.001xFc^2^\l^3^/sin(2\q)]^-1/4^
_refine_ls_extinction_method 'SHELXL-2016/6 (Sheldrick 2016)'
_refine_ls_goodness_of_fit_ref 1.051
_refine_ls_hydrogen_treatment mixed
_refine_ls_matrix_type full
_refine_ls_number_parameters 259
_refine_ls_number_reflns 3937
_refine_ls_number_restraints 2
_refine_ls_restrained_S_all 1.050
_refine_ls_R_factor_all 0.0437
_refine_ls_R_factor_gt 0.0434
_refine_ls_shift/su_max 0.001
_refine_ls_shift/su_mean 0.000
_refine_ls_structure_factor_coef Fsqd
_refine_ls_weighting_details 'w=1/[\s^2^(Fo^2^)+(0.0754P)^2^+2.5690P] where P=(Fo^2^+2Fc^2^)/3'
_refine_ls_weighting_scheme calc
_refine_ls_wR_factor_gt 0.1224
_refine_ls_wR_factor_ref 0.1228
_reflns_Friedel_coverage 0.861
_reflns_Friedel_fraction_full 0.988
_reflns_Friedel_fraction_max 0.978
_reflns_number_gt 3907
_reflns_number_total 3937
_reflns_threshold_expression 'I > 2\s(I)'
_cod_data_source_file cs9b01520_si_002.cif
_cod_data_source_block cubepa
_cod_database_code 4514825
_shelx_shelxl_version_number 2016/6
_shelx_space_group_comment
; 
The symmetry employed for this shelxl refinement is uniquely defined 
by the following loop, which should always be used as a source of 
symmetry information in preference to the above space-group names. 
They are only intended as comments. 
;
_shelx_estimated_absorpt_t_min 0.600
_shelx_estimated_absorpt_t_max 0.745

loop_
_space_group_symop_operation_xyz
'x, y, z'
'-x, -y, z+1/2'
'x+1/2, -y+1/2, z'
'-x+1/2, y+1/2, z+1/2'

loop_
_atom_site_label
_atom_site_type_symbol
_atom_site_fract_x
_atom_site_fract_y
_atom_site_fract_z
_atom_site_U_iso_or_equiv
_atom_site_adp_type
_atom_site_occupancy
_atom_site_site_symmetry_order
_atom_site_calc_flag
_atom_site_refinement_flags_posn
_atom_site_refinement_flags_adp
Cu1 Cu 0.50182(2) 0.90873(6) 0.72812(12) 0.0197(2) Uani 1 1 d . .
Cl1 Cl 0.67329(6) 0.39930(12) 0.77149(18) 0.0381(4) Uani 1 1 d . .
O1 O 0.49694(13) 0.8949(4) 1.1903(4) 0.0238(9) Uani 1 1 d . .
O2 O 0.49709(14) 0.9488(4) 0.9577(4) 0.0254(8) Uani 1 1 d . .
O3 O 0.6471(3) 0.5711(6) 0.3046(6) 0.0660(15) Uani 1 1 d . .
H3 H 0.657484 0.595830 0.221970 0.099 Uiso 1 1 calc R U
O4 O 0.6636(3) 0.6071(5) 1.0115(5) 0.0569(13) Uani 1 1 d D .
H4 H 0.660(4) 0.539(7) 0.954(9) 0.085 Uiso 1 1 d D U
N1 N 0.49324(15) 0.7012(4) 0.7489(6) 0.0251(10) Uani 1 1 d . .
N2 N 0.58965(18) 0.9042(4) 0.6976(5) 0.0245(10) Uani 1 1 d . .
N3 N 0.41590(18) 0.9205(4) 0.6963(4) 0.0224(9) Uani 1 1 d . .
C1 C 0.49550(19) 0.8640(5) 1.0572(6) 0.0225(10) Uani 1 1 d . .
C2 C 0.4920(3) 0.7137(6) 1.0275(7) 0.0397(14) Uani 1 1 d . .
H2A H 0.471266 0.670564 1.108550 0.048 Uiso 1 1 calc R U
H2B H 0.531782 0.677079 1.026955 0.048 Uiso 1 1 calc R U
C3 C 0.4626(3) 0.6714(5) 0.8871(6) 0.0325(11) Uani 1 1 d . .
H3A H 0.455614 0.572915 0.891546 0.039 Uiso 1 1 calc R U
H3B H 0.424341 0.715931 0.883364 0.039 Uiso 1 1 calc R U
C4 C 0.5505(2) 0.6334(5) 0.7463(7) 0.0310(11) Uani 1 1 d . .
H4A H 0.544686 0.534419 0.748706 0.037 Uiso 1 1 calc R U
H4B H 0.572282 0.658977 0.833989 0.037 Uiso 1 1 calc R U
C5 C 0.5857(2) 0.6689(5) 0.6160(7) 0.0348(12) Uani 1 1 d . .
H5A H 0.559882 0.674398 0.531127 0.042 Uiso 1 1 calc R U
H5B H 0.614009 0.596093 0.597883 0.042 Uiso 1 1 calc R U
C6 C 0.6174(2) 0.8009(5) 0.6320(6) 0.0300(11) Uani 1 1 d . .
C7 C 0.6737(2) 0.8158(6) 0.5819(6) 0.0337(12) Uani 1 1 d . .
H7 H 0.692202 0.742961 0.533921 0.040 Uiso 1 1 calc R U
C8 C 0.7027(2) 0.9359(6) 0.6016(6) 0.0343(12) Uani 1 1 d . .
H8 H 0.740788 0.947231 0.565836 0.041 Uiso 1 1 calc R U
C9 C 0.6752(2) 1.0397(6) 0.6744(6) 0.0297(11) Uani 1 1 d . .
H9 H 0.694600 1.122277 0.693290 0.036 Uiso 1 1 calc R U
C10 C 0.61876(19) 1.0202(5) 0.7192(6) 0.0259(9) Uani 1 1 d . .
H10 H 0.599669 1.092069 0.767309 0.031 Uiso 1 1 calc R U
C11 C 0.4574(2) 0.6418(5) 0.6277(6) 0.0274(11) Uani 1 1 d . .
H11A H 0.424885 0.590703 0.670395 0.033 Uiso 1 1 calc R U
H11B H 0.481548 0.576920 0.573468 0.033 Uiso 1 1 calc R U
C12 C 0.4329(2) 0.7454(5) 0.5217(6) 0.0260(10) Uani 1 1 d . .
H12A H 0.465101 0.796902 0.478110 0.031 Uiso 1 1 calc R U
H12B H 0.412442 0.697573 0.443150 0.031 Uiso 1 1 calc R U
C13 C 0.3922(2) 0.8412(5) 0.5936(5) 0.0232(9) Uani 1 1 d . .
C14 C 0.3337(2) 0.8487(5) 0.5622(6) 0.0268(10) Uani 1 1 d . .
H14 H 0.317282 0.791645 0.490801 0.032 Uiso 1 1 calc R U
C15 C 0.2997(2) 0.9397(6) 0.6357(6) 0.0300(11) Uani 1 1 d . .
H15 H 0.259593 0.945934 0.615492 0.036 Uiso 1 1 calc R U
C16 C 0.32449(19) 1.0222(5) 0.7396(6) 0.0290(10) Uani 1 1 d . .
H16 H 0.301757 1.086775 0.789644 0.035 Uiso 1 1 calc R U
C17 C 0.3829(2) 1.0093(5) 0.7693(6) 0.0276(10) Uani 1 1 d . .
H17 H 0.399841 1.063703 0.842147 0.033 Uiso 1 1 calc R U
C18 C 0.6834(3) 0.4627(11) 0.3528(9) 0.069(2) Uani 1 1 d . .
H18A H 0.723432 0.494118 0.358365 0.103 Uiso 1 1 calc R U
H18B H 0.680838 0.387356 0.284664 0.103 Uiso 1 1 calc R U
H18C H 0.670715 0.432579 0.448350 0.103 Uiso 1 1 calc R U
C19 C 0.7010(4) 0.7146(7) 0.9663(8) 0.0581(18) Uani 1 1 d . .
H19A H 0.678006 0.786181 0.921416 0.087 Uiso 1 1 calc R U
H19B H 0.729073 0.679999 0.896532 0.087 Uiso 1 1 calc R U
H19C H 0.721407 0.751072 1.050267 0.087 Uiso 1 1 calc R U

loop_
_atom_site_aniso_label
_atom_site_aniso_U_11
_atom_site_aniso_U_22
_atom_site_aniso_U_33
_atom_site_aniso_U_23
_atom_site_aniso_U_13
_atom_site_aniso_U_12
Cu1 0.0230(4) 0.0130(3) 0.0232(4) -0.0017(3) 0.0000(3) -0.0003(2)
Cl1 0.0398(7) 0.0264(6) 0.0479(8) 0.0061(5) 0.0137(6) -0.0009(5)
O1 0.0296(18) 0.0180(17) 0.024(2) 0.0030(13) -0.0029(12) -0.0007(12)
O2 0.041(2) 0.0159(16) 0.0198(17) -0.0016(16) -0.0004(13) -0.0013(12)
O3 0.080(4) 0.076(4) 0.042(3) -0.011(2) 0.011(3) -0.011(3)
O4 0.068(3) 0.066(3) 0.036(2) -0.010(2) 0.000(2) 0.009(3)
N1 0.0284(18) 0.0146(17) 0.032(3) -0.0012(18) -0.0018(18) 0.0001(13)
N2 0.028(2) 0.0184(19) 0.027(3) 0.0008(15) -0.0008(16) 0.0018(14)
N3 0.028(2) 0.0161(17) 0.023(2) -0.0037(15) 0.0017(15) 0.0005(14)
C1 0.029(2) 0.018(2) 0.021(3) 0.002(2) 0.0010(17) -0.0003(17)
C2 0.071(4) 0.019(3) 0.029(3) 0.000(2) -0.001(3) 0.000(2)
C3 0.045(3) 0.018(2) 0.035(3) 0.000(2) 0.001(2) -0.007(2)
C4 0.032(2) 0.016(2) 0.046(3) 0.003(2) -0.005(2) 0.0017(17)
C5 0.033(3) 0.020(2) 0.051(3) -0.007(2) 0.005(2) 0.004(2)
C6 0.029(3) 0.021(2) 0.040(3) -0.001(2) -0.003(2) 0.0045(19)
C7 0.028(3) 0.034(3) 0.039(3) -0.003(2) -0.002(2) 0.006(2)
C8 0.025(3) 0.040(3) 0.038(3) -0.003(3) 0.002(2) -0.002(2)
C9 0.027(2) 0.029(3) 0.033(3) -0.001(2) -0.0061(19) -0.0035(19)
C10 0.028(2) 0.022(2) 0.028(2) -0.004(2) -0.001(2) -0.0015(17)
C11 0.029(3) 0.018(2) 0.036(3) -0.008(2) -0.001(2) 0.0008(19)
C12 0.028(2) 0.018(2) 0.032(2) -0.0034(18) -0.002(2) -0.0029(19)
C13 0.029(2) 0.018(2) 0.022(2) 0.0009(18) 0.0013(18) -0.0032(18)
C14 0.027(2) 0.024(2) 0.030(2) 0.0009(19) 0.000(2) -0.0019(19)
C15 0.027(3) 0.031(3) 0.032(3) 0.007(2) -0.003(2) 0.003(2)
C16 0.033(2) 0.027(2) 0.027(3) -0.005(2) 0.004(2) 0.0057(18)
C17 0.031(2) 0.020(2) 0.032(3) -0.003(2) 0.003(2) 0.0016(17)
C18 0.044(4) 0.114(7) 0.049(4) -0.025(5) 0.000(3) -0.011(4)
C19 0.090(5) 0.042(3) 0.042(3) -0.006(3) -0.012(4) 0.010(4)

loop_
_atom_type_symbol
_atom_type_description
_atom_type_scat_dispersion_real
_atom_type_scat_dispersion_imag
_atom_type_scat_source
C C 0.0181 0.0091 'International Tables Vol C Tables 4.2.6.8 and 6.1.1.4'
H H 0.0000 0.0000 'International Tables Vol C Tables 4.2.6.8 and 6.1.1.4'
N N 0.0311 0.0180 'International Tables Vol C Tables 4.2.6.8 and 6.1.1.4'
O O 0.0492 0.0322 'International Tables Vol C Tables 4.2.6.8 and 6.1.1.4'
Cl Cl 0.3639 0.7018 'International Tables Vol C Tables 4.2.6.8 and 6.1.1.4'
Cu Cu -1.9646 0.5888 'International Tables Vol C Tables 4.2.6.8 and 6.1.1.4'

loop_
_geom_angle_atom_site_label_1
_geom_angle_atom_site_label_2
_geom_angle_atom_site_label_3
_geom_angle
_geom_angle_site_symmetry_1
_geom_angle_site_symmetry_3
O1 Cu1 N3 86.06(14) 2_674 .
O1 Cu1 N2 89.00(14) 2_674 .
N3 Cu1 N2 163.53(18) . .
O1 Cu1 N1 173.28(17) 2_674 .
N3 Cu1 N1 88.66(15) . .
N2 Cu1 N1 94.94(15) . .
O1 Cu1 O2 89.71(15) 2_674 .
N3 Cu1 O2 94.78(14) . .
N2 Cu1 O2 100.91(15) . .
N1 Cu1 O2 94.88(18) . .
C1 O1 Cu1 114.2(3) . 2_675
C1 O2 Cu1 127.2(4) . .
C18 O3 H3 109.5 . .
C19 O4 H4 117(7) . .
C4 N1 C3 110.4(4) . .
C4 N1 C11 107.5(4) . .
C3 N1 C11 107.3(4) . .
C4 N1 Cu1 111.1(3) . .
C3 N1 Cu1 108.7(3) . .
C11 N1 Cu1 111.6(3) . .
C10 N2 C6 118.3(4) . .
C10 N2 Cu1 117.2(3) . .
C6 N2 Cu1 123.3(3) . .
C17 N3 C13 120.2(4) . .
C17 N3 Cu1 121.7(3) . .
C13 N3 Cu1 118.1(3) . .
O2 C1 O1 123.6(5) . .
O2 C1 C2 121.9(5) . .
O1 C1 C2 114.5(5) . .
C1 C2 C3 116.6(5) . .
C1 C2 H2A 108.1 . .
C3 C2 H2A 108.1 . .
C1 C2 H2B 108.1 . .
C3 C2 H2B 108.1 . .
H2A C2 H2B 107.3 . .
N1 C3 C2 117.6(5) . .
N1 C3 H3A 107.9 . .
C2 C3 H3A 107.9 . .
N1 C3 H3B 107.9 . .
C2 C3 H3B 107.9 . .
H3A C3 H3B 107.2 . .
N1 C4 C5 113.1(4) . .
N1 C4 H4A 109.0 . .
C5 C4 H4A 109.0 . .
N1 C4 H4B 109.0 . .
C5 C4 H4B 109.0 . .
H4A C4 H4B 107.8 . .
C4 C5 C6 112.9(5) . .
C4 C5 H5A 109.0 . .
C6 C5 H5A 109.0 . .
C4 C5 H5B 109.0 . .
C6 C5 H5B 109.0 . .
H5A C5 H5B 107.8 . .
N2 C6 C7 121.0(5) . .
N2 C6 C5 117.9(4) . .
C7 C6 C5 121.1(5) . .
C8 C7 C6 120.2(5) . .
C8 C7 H7 119.9 . .
C6 C7 H7 119.9 . .
C7 C8 C9 118.8(5) . .
C7 C8 H8 120.6 . .
C9 C8 H8 120.6 . .
C10 C9 C8 118.4(5) . .
C10 C9 H9 120.8 . .
C8 C9 H9 120.8 . .
N2 C10 C9 123.2(5) . .
N2 C10 H10 118.4 . .
C9 C10 H10 118.4 . .
N1 C11 C12 114.8(4) . .
N1 C11 H11A 108.6 . .
C12 C11 H11A 108.6 . .
N1 C11 H11B 108.6 . .
C12 C11 H11B 108.6 . .
H11A C11 H11B 107.6 . .
C13 C12 C11 111.9(4) . .
C13 C12 H12A 109.2 . .
C11 C12 H12A 109.2 . .
C13 C12 H12B 109.2 . .
C11 C12 H12B 109.2 . .
H12A C12 H12B 107.9 . .
N3 C13 C14 120.9(4) . .
N3 C13 C12 115.3(4) . .
C14 C13 C12 123.8(4) . .
C15 C14 C13 119.3(5) . .
C15 C14 H14 120.4 . .
C13 C14 H14 120.4 . .
C14 C15 C16 119.5(5) . .
C14 C15 H15 120.3 . .
C16 C15 H15 120.3 . .
C17 C16 C15 119.2(4) . .
C17 C16 H16 120.4 . .
C15 C16 H16 120.4 . .
N3 C17 C16 121.0(5) . .
N3 C17 H17 119.5 . .
C16 C17 H17 119.5 . .
O3 C18 H18A 109.5 . .
O3 C18 H18B 109.5 . .
H18A C18 H18B 109.5 . .
O3 C18 H18C 109.5 . .
H18A C18 H18C 109.5 . .
H18B C18 H18C 109.5 . .
O4 C19 H19A 109.5 . .
O4 C19 H19B 109.5 . .
H19A C19 H19B 109.5 . .
O4 C19 H19C 109.5 . .
H19A C19 H19C 109.5 . .
H19B C19 H19C 109.5 . .

loop_
_geom_bond_atom_site_label_1
_geom_bond_atom_site_label_2
_geom_bond_distance
_geom_bond_site_symmetry_2
Cu1 O1 1.978(4) 2_674
Cu1 N3 2.016(4) .
Cu1 N2 2.055(4) .
Cu1 N1 2.075(4) .
Cu1 O2 2.169(4) .
O1 C1 1.272(7) .
O2 C1 1.249(7) .
O3 C18 1.437(11) .
O3 H3 0.8400 .
O4 C19 1.435(10) .
O4 H4 0.87(3) .
N1 C4 1.488(6) .
N1 C3 1.495(7) .
N1 C11 1.517(7) .
N2 C10 1.348(6) .
N2 C6 1.354(6) .
N3 C17 1.348(6) .
N3 C13 1.351(6) .
C1 C2 1.517(8) .
C2 C3 1.529(9) .
C2 H2A 0.9900 .
C2 H2B 0.9900 .
C3 H3A 0.9900 .
C3 H3B 0.9900 .
C4 C5 1.500(8) .
C4 H4A 0.9900 .
C4 H4B 0.9900 .
C5 C6 1.508(7) .
C5 H5A 0.9900 .
C5 H5B 0.9900 .
C6 C7 1.393(8) .
C7 C8 1.378(8) .
C7 H7 0.9500 .
C8 C9 1.386(8) .
C8 H8 0.9500 .
C9 C10 1.385(7) .
C9 H9 0.9500 .
C10 H10 0.9500 .
C11 C12 1.530(7) .
C11 H11A 0.9900 .
C11 H11B 0.9900 .
C12 C13 1.496(7) .
C12 H12A 0.9900 .
C12 H12B 0.9900 .
C13 C14 1.389(7) .
C14 C15 1.378(8) .
C14 H14 0.9500 .
C15 C16 1.388(8) .
C15 H15 0.9500 .
C16 C17 1.387(7) .
C16 H16 0.9500 .
C17 H17 0.9500 .
C18 H18A 0.9800 .
C18 H18B 0.9800 .
C18 H18C 0.9800 .
C19 H19A 0.9800 .
C19 H19B 0.9800 .
C19 H19C 0.9800 .

loop_
_geom_hbond_atom_site_label_D
_geom_hbond_atom_site_label_H
_geom_hbond_atom_site_label_A
_geom_hbond_distance_DH
_geom_hbond_distance_HA
_geom_hbond_distance_DA
_geom_hbond_angle_DHA
_geom_hbond_site_symmetry_A
O3 H3 O4 0.84 1.96 2.769(7) 161.1 1_554
O4 H4 Cl1 0.87(3) 2.21(4) 3.040(5) 161(9) .

loop_
_geom_torsion_atom_site_label_1
_geom_torsion_atom_site_label_2
_geom_torsion_atom_site_label_3
_geom_torsion_atom_site_label_4
_geom_torsion
_geom_torsion_site_symmetry_1
Cu1 O2 C1 O1 174.7(3) .
Cu1 O2 C1 C2 -4.9(7) .
Cu1 O1 C1 O2 2.8(6) 2_675
Cu1 O1 C1 C2 -177.6(4) 2_675
O2 C1 C2 C3 -28.4(8) .
O1 C1 C2 C3 152.0(5) .
C4 N1 C3 C2 59.4(6) .
C11 N1 C3 C2 176.4(5) .
Cu1 N1 C3 C2 -62.8(5) .
C1 C2 C3 N1 70.0(7) .
C3 N1 C4 C5 -175.0(4) .
C11 N1 C4 C5 68.1(5) .
Cu1 N1 C4 C5 -54.3(5) .
N1 C4 C5 C6 82.5(6) .
C10 N2 C6 C7 -3.0(8) .
Cu1 N2 C6 C7 163.9(4) .
C10 N2 C6 C5 176.6(5) .
Cu1 N2 C6 C5 -16.5(7) .
C4 C5 C6 N2 -39.8(7) .
C4 C5 C6 C7 139.7(5) .
N2 C6 C7 C8 1.6(8) .
C5 C6 C7 C8 -177.9(5) .
C6 C7 C8 C9 1.3(9) .
C7 C8 C9 C10 -2.7(8) .
C6 N2 C10 C9 1.5(8) .
Cu1 N2 C10 C9 -166.1(4) .
C8 C9 C10 N2 1.3(9) .
C4 N1 C11 C12 -125.0(4) .
C3 N1 C11 C12 116.2(5) .
Cu1 N1 C11 C12 -2.9(5) .
N1 C11 C12 C13 -62.6(5) .
C17 N3 C13 C14 -0.5(7) .
Cu1 N3 C13 C14 -177.3(4) .
C17 N3 C13 C12 -179.1(4) .
Cu1 N3 C13 C12 4.1(5) .
C11 C12 C13 N3 63.7(5) .
C11 C12 C13 C14 -114.9(5) .
N3 C13 C14 C15 0.9(7) .
C12 C13 C14 C15 179.4(5) .
C13 C14 C15 C16 0.1(8) .
C14 C15 C16 C17 -1.3(8) .
C13 N3 C17 C16 -0.9(7) .
Cu1 N3 C17 C16 175.8(4) .
C15 C16 C17 N3 1.8(8) .
